data_7152938
loop_
_publ_author_name
'Kusukawa, Takahiro'
'Matsumoto, Kazuya'
'Nakamura, Hajime'
'Iizuka, Wataru'
'Toyama, Keisuke'
'Takeshita, Shota'

_publ_section_title
;
 Four-component assembly in the crystalline state driven by
 amidinium-carboxylate salt bridge formation from an aqueous solution.
;
_journal_issue 22
_journal_name_full 'Organic &amp; biomolecular chemistry'
_journal_page_first 3692
_journal_page_last 3698
_journal_paper_doi 10.1039/c3ob40309b
_journal_volume 11
_journal_year 2013
_chemical_formula_moiety 'C14 H14 Br2 N4 '
_chemical_formula_sum 'C14 H14 Br2 N4'
_chemical_formula_weight 398.10
_space_group_IT_number 15
_symmetry_cell_setting monoclinic
_symmetry_Int_Tables_number 15
_symmetry_space_group_name_Hall '-C 2yc'
_symmetry_space_group_name_H-M 'C 1 2/c 1'
_cell_angle_alpha 90.0000
_cell_angle_beta 94.249(11)
_cell_angle_gamma 90.0000
_cell_formula_units_Z 4
_cell_length_a 9.3274(13)
_cell_length_b 21.826(3)
_cell_length_c 7.1188(9)
_cell_measurement_reflns_used 23
_cell_measurement_temperature 213.1
_cell_measurement_theta_max 28.4
_cell_measurement_theta_min 25.1
_cell_volume 1445.3(3)
_computing_cell_refinement WinAFC
_computing_data_collection WinAFC
_computing_data_reduction CrystalStructure
_computing_publication_material 'CrystalStructure 3.8'
_computing_structure_refinement SHELXL
_computing_structure_solution SHELXS97
_diffrn_ambient_temperature 213
_diffrn_measured_fraction_theta_full 1.000
_diffrn_measured_fraction_theta_max 1.000
_diffrn_measurement_device_type 'Rigaku AFC7R'
_diffrn_measurement_method \w-2\q
_diffrn_radiation_type 'Cu K\a'
_diffrn_radiation_wavelength 1.54178
_diffrn_reflns_av_R_equivalents 0.037
_diffrn_reflns_limit_h_max 11
_diffrn_reflns_limit_h_min -11
_diffrn_reflns_limit_k_max 26
_diffrn_reflns_limit_k_min 0
_diffrn_reflns_limit_l_max 5
_diffrn_reflns_limit_l_min -8
_diffrn_reflns_number 1789
_diffrn_reflns_theta_full 66.86
_diffrn_reflns_theta_max 66.86
_diffrn_standards_decay_% -0.36
_diffrn_standards_interval_count 0
_diffrn_standards_number 3
_exptl_absorpt_coefficient_mu 7.079
_exptl_absorpt_correction_T_max 0.243
_exptl_absorpt_correction_T_min 0.151
_exptl_absorpt_correction_type psi-scan
_exptl_absorpt_process_details '(North, Phillips & Mathews, 1968)'
_exptl_crystal_colour yellow
_exptl_crystal_density_diffrn 1.829
_exptl_crystal_density_method 'not measured'
_exptl_crystal_description prismatic
_exptl_crystal_F_000 784.00
_exptl_crystal_size_max 0.20
_exptl_crystal_size_mid 0.20
_exptl_crystal_size_min 0.20
_refine_diff_density_max 0.56
_refine_diff_density_min -1.42
_refine_ls_extinction_method none
_refine_ls_goodness_of_fit_ref 1.108
_refine_ls_hydrogen_treatment refall
_refine_ls_number_parameters 109
_refine_ls_number_reflns 1297
_refine_ls_R_factor_gt 0.0367
_refine_ls_shift/su_max 0.0000
_refine_ls_structure_factor_coef Fsqd
_refine_ls_weighting_details 'w = 1/[\s^2^(Fo^2^)+(0.0751P)^2^+0.5704P] where P=(Fo^2^+2Fc^2^)/3'
_refine_ls_weighting_scheme calc
_refine_ls_wR_factor_ref 0.0997
_reflns_number_gt 1215
_reflns_number_total 1297
_reflns_threshold_expression F^2^>2.0\s(F^2^)
_cod_data_source_file c3ob40309b.txt
_cod_data_source_block '_Cytidine_(Rigaku_Master_f'
_cod_original_formula_sum 'C14 H14 Br2 N4 '
_cod_database_code 7152938

loop_
_symmetry_equiv_pos_site_id
_symmetry_equiv_pos_as_xyz
1 +X,+Y,+Z
2 -X,+Y,1/2-Z
3 -X,-Y,-Z
4 +X,-Y,1/2+Z
5 1/2+X,1/2+Y,+Z
6 1/2-X,1/2+Y,1/2-Z
7 1/2-X,1/2-Y,-Z
8 1/2+X,1/2-Y,1/2+Z

loop_
_atom_site_label
_atom_site_type_symbol
_atom_site_fract_x
_atom_site_fract_y
_atom_site_fract_z
_atom_site_U_iso_or_equiv
_atom_site_adp_type
_atom_site_occupancy
_atom_site_symmetry_multiplicity
_atom_site_calc_flag
_atom_site_refinement_flags
Br(1) Br 0.0000 0.178479(17) 0.2500 0.0248(2) Uani 1.00 2 d S
Br(2) Br 0.5000 0.15994(2) 0.2500 0.0401(2) Uani 1.00 2 d S
N(1) N 0.6531(2) 0.30352(12) 0.3436(3) 0.0271(5) Uani 1.00 1 d .
N(2) N 0.8152(2) 0.30536(12) 0.1188(3) 0.0271(5) Uani 1.00 1 d .
C(1) C 0.7032(2) 0.40014(13) 0.1983(3) 0.0174(4) Uani 1.00 1 d .
C(2) C 0.5789(2) 0.43193(12) 0.2276(3) 0.0169(4) Uani 1.00 1 d .
C(3) C 0.5769(2) 0.49731(11) 0.2253(3) 0.0176(5) Uani 1.00 1 d .
C(4) C 0.6917(2) 0.53262(12) 0.1867(3) 0.0205(5) Uani 1.00 1 d .
C(5) C 0.8165(2) 0.49958(13) 0.1469(3) 0.0223(5) Uani 1.00 1 d .
C(6) C 0.8223(2) 0.43719(13) 0.1523(3) 0.0212(5) Uani 1.00 1 d .
C(7) C 0.7234(2) 0.33361(11) 0.2200(3) 0.0190(5) Uani 1.00 1 d .
H(1) H 0.6882 0.5757 0.1866 0.025 Uiso 1.00 1 c R
H(2) H 0.8983 0.5214 0.1156 0.027 Uiso 1.00 1 c R
H(3) H 0.9081 0.4177 0.1246 0.025 Uiso 1.00 1 c R
H(4) H 0.600(5) 0.321(2) 0.437(7) 0.050(12) Uiso 1.00 1 c .
H(5) H 0.652(4) 0.269(2) 0.339(6) 0.045(11) Uiso 1.00 1 c .
H(6) H 0.855(4) 0.3221(18) 0.033(6) 0.034(10) Uiso 1.00 1 c .
H(7) H 0.845(4) 0.273(2) 0.146(5) 0.043(11) Uiso 1.00 1 c .

loop_
_atom_site_aniso_label
_atom_site_aniso_U_11
_atom_site_aniso_U_22
_atom_site_aniso_U_33
_atom_site_aniso_U_12
_atom_site_aniso_U_13
_atom_site_aniso_U_23
Br(1) 0.0268(2) 0.0179(2) 0.0303(2) 0.0000 0.00659(18) 0.0000
Br(2) 0.0502(3) 0.0238(3) 0.0503(3) 0.0000 0.0308(2) 0.0000
N(1) 0.0291(12) 0.0193(11) 0.0336(13) 0.0019(10) 0.0082(9) 0.0040(9)
N(2) 0.0284(11) 0.0193(11) 0.0346(12) 0.0093(10) 0.0096(10) -0.0009(10)
C(1) 0.0165(10) 0.0178(11) 0.0179(10) -0.0002(10) 0.0007(8) -0.0015(9)
C(2) 0.0146(12) 0.0171(10) 0.0190(11) -0.0027(9) 0.0011(8) 0.0003(9)
C(3) 0.0176(13) 0.0162(10) 0.0185(10) 0.0018(8) -0.0012(8) -0.0010(8)
C(4) 0.0211(12) 0.0181(11) 0.0220(11) -0.0026(9) 0.0001(9) -0.0002(9)
C(5) 0.0171(11) 0.0241(12) 0.0257(12) -0.0050(9) 0.0015(9) 0.0000(9)
C(6) 0.0145(11) 0.0252(12) 0.0240(12) -0.0001(10) 0.0015(9) -0.0001(10)
C(7) 0.0164(11) 0.0214(12) 0.0190(10) -0.0006(9) 0.0008(9) -0.0014(9)

loop_
_atom_type_symbol
_atom_type_description
_atom_type_scat_dispersion_real
_atom_type_scat_dispersion_imag
_atom_type_scat_source
C C 0.018 0.009
;
International Tables for Crystallography
(1992, Vol. C, Tables 4.2.6.8 and 6.1.1.4)
;
H H 0.000 0.000
;
International Tables for Crystallography
(1992, Vol. C, Table 6.1.1.4)
;
N N 0.031 0.018
;
International Tables for Crystallography
(1992, Vol. C, Tables 4.2.6.8 and 6.1.1.4)
;
Br Br -0.676 1.280
;
International Tables for Crystallography
(1992, Vol. C, Tables 4.2.6.8 and 6.1.1.4)
;

loop_
_geom_angle_atom_site_label_1
_geom_angle_atom_site_label_2
_geom_angle_atom_site_label_3
_geom_angle
_geom_angle_publ_flag
_geom_angle_site_symmetry_1
_geom_angle_site_symmetry_3
C(2) C(1) C(6) 115.2(2) yes . .
C(2) C(1) C(7) 125.7(2) yes . .
C(6) C(1) C(7) 119.1(2) yes . .
C(1) C(2) C(2) 149.8(2) yes . 2_655
C(1) C(2) C(3) 120.7(2) yes . .
C(2) C(2) C(3) 89.47(19) yes 2_655 .
C(2) C(3) C(3) 90.51(18) yes . 2_655
C(2) C(3) C(4) 123.9(2) yes . .
C(3) C(3) C(4) 145.6(2) yes 2_655 .
C(3) C(4) C(5) 115.0(2) yes . .
C(4) C(5) C(6) 122.3(2) yes . .
C(1) C(6) C(5) 122.7(2) yes . .
N(1) C(7) N(2) 120.8(2) yes . .
N(1) C(7) C(1) 119.9(2) yes . .
N(2) C(7) C(1) 119.3(2) yes . .
C(7) N(1) H(4) 125(2) no . .
C(7) N(1) H(5) 119(3) no . .
H(4) N(1) H(5) 116(4) no . .
C(7) N(2) H(6) 123(2) no . .
C(7) N(2) H(7) 121(3) no . .
H(6) N(2) H(7) 115(4) no . .
C(3) C(4) H(1) 122.5 no . .
C(5) C(4) H(1) 122.5 no . .
C(4) C(5) H(2) 118.8 no . .
C(6) C(5) H(2) 118.9 no . .
C(1) C(6) H(3) 118.6 no . .
C(5) C(6) H(3) 118.6 no . .

loop_
_geom_bond_atom_site_label_1
_geom_bond_atom_site_label_2
_geom_bond_distance
_geom_bond_publ_flag
_geom_bond_site_symmetry_2
N(1) C(7) 1.312(3) yes .
N(2) C(7) 1.313(3) yes .
C(1) C(2) 1.380(3) yes .
C(1) C(6) 1.432(3) yes .
C(1) C(7) 1.471(3) yes .
C(2) C(2) 1.529(3) yes 2_655
C(2) C(3) 1.427(3) yes .
C(3) C(3) 1.503(3) yes 2_655
C(3) C(4) 1.363(3) yes .
C(4) C(5) 1.416(3) yes .
C(5) C(6) 1.363(4) yes .
N(1) H(4) 0.94(5) no .
N(1) H(5) 0.75(4) no .
N(2) H(6) 0.83(4) no .
N(2) H(7) 0.78(4) no .
C(4) H(1) 0.940 no .
C(5) H(2) 0.940 no .
C(6) H(3) 0.940 no .

loop_
_geom_contact_atom_site_label_1
_geom_contact_atom_site_label_2
_geom_contact_distance
_geom_contact_site_symmetry_2
Br(1) N(1) 3.343(2) 7_556
Br(1) N(1) 3.343(2) 8_454
Br(1) N(2) 3.358(2) 1_455
Br(1) N(2) 3.358(2) 2_655
Br(2) N(1) 3.488(2) .
Br(2) N(1) 3.488(2) 2_655
Br(2) N(2) 3.333(2) 7_655
Br(2) N(2) 3.333(2) 8_455
N(1) Br(1) 3.343(2) 7_556
N(1) Br(2) 3.488(2) .
N(1) N(1) 3.061(3) 2_655
N(1) N(2) 2.282(3) .
N(1) C(1) 2.410(3) .
N(1) C(2) 2.989(3) .
N(1) C(2) 3.554(3) 2_655
N(1) C(7) 3.568(3) 2_655
N(2) Br(1) 3.358(2) 1_655
N(2) Br(2) 3.333(2) 7_655
N(2) N(1) 2.282(3) .
N(2) N(2) 3.142(3) 7_655
N(2) C(1) 2.404(3) .
N(2) C(6) 2.888(3) .
C(1) N(1) 2.410(3) .
C(1) N(2) 2.404(3) .
C(1) C(2) 2.809(3) 2_655
C(1) C(3) 2.440(3) .
C(1) C(3) 3.440(3) 2_655
C(1) C(4) 2.894(3) .
C(1) C(5) 2.453(3) .
C(2) N(1) 2.989(3) .
C(2) N(1) 3.554(3) 2_655
C(2) C(1) 2.809(3) 2_655
C(2) C(3) 2.082(3) 2_655
C(2) C(4) 2.463(3) .
C(2) C(4) 3.435(3) 2_655
C(2) C(4) 3.447(3) 4_565
C(2) C(5) 2.759(3) .
C(2) C(6) 2.374(3) .
C(2) C(7) 2.537(3) .
C(2) C(7) 3.585(3) 2_655
C(3) C(1) 2.440(3) .
C(3) C(1) 3.440(3) 2_655
C(3) C(2) 2.082(3) 2_655
C(3) C(3) 3.418(3) 3_665
C(3) C(3) 3.561(3) 4_564
C(3) C(3) 3.561(3) 4_565
C(3) C(4) 2.738(3) 2_655
C(3) C(4) 3.441(3) 4_565
C(3) C(5) 2.344(3) .
C(3) C(6) 2.721(3) .
C(4) C(1) 2.894(3) .
C(4) C(2) 2.463(3) .
C(4) C(2) 3.435(3) 2_655
C(4) C(2) 3.447(3) 4_564
C(4) C(3) 2.738(3) 2_655
C(4) C(3) 3.441(3) 4_564
C(4) C(5) 3.466(3) 4_565
C(4) C(6) 2.435(3) .
C(4) C(6) 3.508(3) 4_565
C(5) C(1) 2.453(3) .
C(5) C(2) 2.759(3) .
C(5) C(3) 2.344(3) .
C(5) C(4) 3.466(3) 4_564
C(5) C(5) 3.559(3) 4_564
C(5) C(5) 3.559(3) 4_565
C(6) N(2) 2.888(3) .
C(6) C(2) 2.374(3) .
C(6) C(3) 2.721(3) .
C(6) C(4) 2.435(3) .
C(6) C(4) 3.508(3) 4_564
C(6) C(6) 3.498(3) 2_755
C(6) C(7) 2.502(3) .
C(7) N(1) 3.568(3) 2_655
C(7) C(2) 2.537(3) .
C(7) C(2) 3.585(3) 2_655
C(7) C(6) 2.502(3) .
Br(1) H(1) 2.905 5_445
Br(1) H(1) 2.905 6_545
Br(1) H(4) 2.48(5) 7_556
Br(1) H(4) 2.48(5) 8_454
Br(1) H(5) 3.53(4) 7_556
Br(1) H(5) 3.53(4) 8_454
Br(1) H(7) 2.59(4) 1_455
Br(1) H(7) 2.59(4) 2_655
Br(2) H(1) 3.443 5_445
Br(2) H(1) 3.443 6_645
Br(2) H(2) 3.289 5_445
Br(2) H(2) 3.289 6_645
Br(2) H(3) 3.325 7_655
Br(2) H(3) 3.325 8_455
Br(2) H(5) 2.82(4) .
Br(2) H(5) 2.82(4) 2_655
Br(2) H(6) 2.54(4) 7_655
Br(2) H(6) 2.54(4) 8_455
Br(2) H(7) 3.58(4) 7_655
Br(2) H(7) 3.58(4) 8_455
N(1) H(1) 3.592 4_565
N(1) H(4) 3.00(4) 2_655
N(1) H(5) 3.13(4) 2_655
N(1) H(5) 3.21(4) 7_656
N(1) H(6) 3.04(4) .
N(1) H(7) 2.45(4) .
N(2) H(3) 2.599 .
N(2) H(4) 3.15(5) .
N(2) H(5) 2.40(4) .
N(2) H(6) 3.34(4) 7_655
N(2) H(7) 3.55(4) 2_755
N(2) H(7) 2.88(4) 7_655
C(1) H(1) 3.529 4_565
C(1) H(2) 3.290 .
C(1) H(3) 2.055 .
C(1) H(4) 2.65(4) .
C(1) H(4) 3.39(4) 2_655
C(1) H(5) 3.08(4) .
C(1) H(6) 2.56(4) .
C(1) H(7) 3.11(4) .
C(2) H(1) 3.318 .
C(2) H(1) 3.354 4_565
C(2) H(3) 3.224 .
C(2) H(4) 2.83(4) .
C(2) H(4) 3.11(4) 2_655
C(3) H(1) 2.029 .
C(3) H(1) 3.108 2_655
C(3) H(2) 3.196 .
C(4) H(2) 2.043 .
C(4) H(3) 3.271 .
C(5) H(1) 2.079 .
C(5) H(2) 3.082 2_755
C(5) H(2) 3.393 3_765
C(5) H(2) 3.398 4_565
C(5) H(3) 1.993 .
C(5) H(3) 3.438 2_755
C(6) H(1) 3.287 .
C(6) H(1) 3.467 4_564
C(6) H(2) 1.995 .
C(6) H(2) 3.502 2_755
C(6) H(2) 3.461 3_765
C(6) H(2) 3.442 4_565
C(6) H(3) 2.904 2_755
C(6) H(6) 2.68(4) .
C(6) H(7) 3.60(4) .
C(7) H(3) 2.640 .
C(7) H(4) 2.01(5) .
C(7) H(4) 3.15(4) 2_655
C(7) H(5) 1.80(4) .
C(7) H(6) 1.90(4) .
C(7) H(7) 1.85(4) .
C(7) H(7) 3.51(4) 7_655
H(1) Br(1) 2.905 5_555
H(1) Br(2) 3.443 5_555
H(1) N(1) 3.592 4_564
H(1) C(1) 3.529 4_564
H(1) C(2) 3.318 .
H(1) C(2) 3.354 4_564
H(1) C(3) 2.029 .
H(1) C(3) 3.108 2_655
H(1) C(5) 2.079 .
H(1) C(6) 3.287 .
H(1) C(6) 3.467 4_565
H(1) H(2) 2.376 .
H(1) H(4) 2.945 4_564
H(1) H(6) 3.593 4_565
H(2) Br(2) 3.289 5_555
H(2) C(1) 3.290 .
H(2) C(3) 3.196 .
H(2) C(4) 2.043 .
H(2) C(5) 3.082 2_755
H(2) C(5) 3.393 3_765
H(2) C(5) 3.398 4_564
H(2) C(6) 1.995 .
H(2) C(6) 3.502 2_755
H(2) C(6) 3.461 3_765
H(2) C(6) 3.442 4_564
H(2) H(1) 2.376 .
H(2) H(2) 2.593 2_755
H(2) H(2) 2.766 3_765
H(2) H(3) 2.267 .
H(2) H(3) 3.364 2_755
H(2) H(3) 2.900 3_765
H(3) Br(2) 3.325 7_655
H(3) N(2) 2.599 .
H(3) C(1) 2.055 .
H(3) C(2) 3.224 .
H(3) C(4) 3.271 .
H(3) C(5) 1.993 .
H(3) C(5) 3.438 2_755
H(3) C(6) 2.904 2_755
H(3) C(7) 2.640 .
H(3) H(2) 2.267 .
H(3) H(2) 3.364 2_755
H(3) H(2) 2.900 3_765
H(3) H(3) 2.382 2_755
H(3) H(6) 2.231 .
H(3) H(7) 3.225 .
H(4) Br(1) 2.48(5) 7_556
H(4) N(1) 3.00(4) 2_655
H(4) N(2) 3.15(5) .
H(4) C(1) 2.65(4) .
H(4) C(1) 3.39(4) 2_655
H(4) C(2) 2.83(4) .
H(4) C(2) 3.11(4) 2_655
H(4) C(7) 2.01(5) .
H(4) C(7) 3.15(4) 2_655
H(4) H(1) 2.945 4_565
H(4) H(4) 3.13(6) 2_655
H(4) H(5) 1.44(6) .
H(4) H(5) 3.16(6) 2_655
H(4) H(5) 3.35(6) 7_656
H(4) H(7) 3.36(6) .
H(4) H(7) 3.56(6) 8_455
H(5) Br(1) 3.53(4) 7_556
H(5) Br(2) 2.82(4) .
H(5) N(1) 3.13(4) 2_655
H(5) N(1) 3.21(4) 7_656
H(5) N(2) 2.40(4) .
H(5) C(1) 3.08(4) .
H(5) C(7) 1.80(4) .
H(5) H(4) 1.44(6) .
H(5) H(4) 3.16(6) 2_655
H(5) H(4) 3.35(6) 7_656
H(5) H(5) 3.01(6) 2_655
H(5) H(5) 2.95(6) 7_656
H(5) H(6) 3.21(6) .
H(5) H(6) 3.31(6) 7_655
H(5) H(7) 2.34(6) .
H(5) H(7) 3.57(6) 7_655
H(6) Br(2) 2.54(4) 7_655
H(6) N(1) 3.04(4) .
H(6) N(2) 3.34(4) 7_655
H(6) C(1) 2.56(4) .
H(6) C(6) 2.68(4) .
H(6) C(7) 1.90(4) .
H(6) H(1) 3.593 4_564
H(6) H(3) 2.231 .
H(6) H(5) 3.21(6) .
H(6) H(5) 3.31(6) 7_655
H(6) H(7) 1.36(6) .
H(6) H(7) 3.00(6) 7_655
H(7) Br(1) 2.59(4) 1_655
H(7) Br(2) 3.58(4) 7_655
H(7) N(1) 2.45(4) .
H(7) N(2) 3.55(4) 2_755
H(7) N(2) 2.88(4) 7_655
H(7) C(1) 3.11(4) .
H(7) C(6) 3.60(4) .
H(7) C(7) 1.85(4) .
H(7) C(7) 3.51(4) 7_655
H(7) H(3) 3.225 .
H(7) H(4) 3.36(6) .
H(7) H(4) 3.56(6) 8_554
H(7) H(5) 2.34(6) .
H(7) H(5) 3.57(6) 7_655
H(7) H(6) 1.36(6) .
H(7) H(6) 3.00(6) 7_655
H(7) H(7) 3.15(6) 2_755
H(7) H(7) 2.81(5) 7_655

loop_
_geom_torsion_atom_site_label_1
_geom_torsion_atom_site_label_2
_geom_torsion_atom_site_label_3
_geom_torsion_atom_site_label_4
_geom_torsion
_geom_torsion_site_symmetry_1
_geom_torsion_site_symmetry_3
_geom_torsion_site_symmetry_4
C(2) C(1) C(6) C(5) 3.2(3) . . .
C(6) C(1) C(2) C(3) -4.6(3) . . .
C(6) C(1) C(2) C(2) 178.4(3) . . 2_655
C(2) C(1) C(7) N(1) -30.4(3) . . .
C(2) C(1) C(7) N(2) 151.5(2) . . .
C(7) C(1) C(2) C(3) 172.1(2) . . .
C(7) C(1) C(2) C(2) -4.9(5) . . 2_655
C(6) C(1) C(7) N(1) 146.1(2) . . .
C(6) C(1) C(7) N(2) -31.9(3) . . .
C(7) C(1) C(6) C(5) -173.7(2) . . .
C(1) C(2) C(2) C(1) -6.8(7) . 2_655 2_655
C(1) C(2) C(2) C(3) 175.8(3) . 2_655 2_655
C(1) C(2) C(3) C(4) 3.1(3) . . .
C(1) C(2) C(3) C(3) -177.0(2) . . 2_655
C(2) C(2) C(3) C(4) -178.5(2) 2_655 . .
C(2) C(2) C(3) C(3) 1.49(17) 2_655 . 2_655
C(3) C(2) C(2) C(1) 175.8(3) . 2_655 2_655
C(3) C(2) C(2) C(3) -1.57(18) . 2_655 2_655
C(2) C(3) C(3) C(2) -1.60(18) . 2_655 2_655
C(2) C(3) C(3) C(4) 178.3(3) . 2_655 2_655
C(2) C(3) C(4) C(5) 0.3(3) . . .
C(3) C(3) C(4) C(5) -179.6(3) 2_655 . .
C(4) C(3) C(3) C(2) 178.3(3) . 2_655 2_655
C(4) C(3) C(3) C(4) -1.7(6) . 2_655 2_655
C(3) C(4) C(5) C(6) -1.8(3) . . .
C(4) C(5) C(6) C(1) 0.1(3) . . .
